data_1550800
loop_
_publ_author_name
'Mandal, Mrinmay'
'Ramkumar, Venkatachalam'
'Chakraborty, Debashis'

_publ_section_title
;
 Salen complexes of zirconium and hafnium: synthesis, structural
 characterization and polymerization studies
;
_journal_issue 25
_journal_name_full 'Polymer Chemistry'
_journal_page_first 3444
_journal_paper_doi 10.1039/C8PY01750F
_journal_volume 10
_journal_year 2019
_chemical_formula_moiety 'C40 H32 Cl8 Hf N4 O4 '
_chemical_formula_sum 'C40 H32 Cl8 Hf N4 O4'
_chemical_formula_weight 1094.79
_space_group_IT_number 114
_space_group_name_Hall 'P -4 2n'
_space_group_name_H-M_alt 'P -4 21 c'
_symmetry_cell_setting tetragonal
_symmetry_space_group_name_Hall 'P -4 2n'
_symmetry_space_group_name_H-M 'P -4 21 c'
_atom_sites_solution_hydrogens geom
_atom_sites_solution_primary direct
_atom_sites_solution_secondary difmap
_audit_creation_method SHELXL-97
_audit_update_record
;
2018-01-09 deposited with the CCDC.    2019-03-25 downloaded from the CCDC.
;
_cell_angle_alpha 90.00
_cell_angle_beta 90.00
_cell_angle_gamma 90.00
_cell_formula_units_Z 2
_cell_length_a 11.3471(2)
_cell_length_b 11.3471(2)
_cell_length_c 16.1552(5)
_cell_measurement_reflns_used 4626
_cell_measurement_temperature 298(2)
_cell_measurement_theta_max 28.34
_cell_measurement_theta_min 2.54
_cell_volume 2080.09(8)
_computing_cell_refinement APEXII,Bruker,2004
_computing_data_collection APEXII,Bruker,2004
_computing_data_reduction SAINT,Bruker,2004
_computing_molecular_graphics 'ORTEP-3 (Farrugia, 1997)'
_computing_publication_material 'SHELXL-97 (Sheldrick, 2008)'
_computing_structure_refinement 'SHELXL-97 (Sheldrick, 2008)'
_computing_structure_solution 'SHELXS-97 (Sheldrick, 2008)'
_diffrn_ambient_temperature 298(2)
_diffrn_measured_fraction_theta_full 0.984
_diffrn_measured_fraction_theta_max 0.957
_diffrn_measurement_device_type 'Bruker APEXII CCD area detector'
_diffrn_measurement_method 'phi and omega scans'
_diffrn_radiation_monochromator graphite
_diffrn_radiation_source 'fine-focus sealed tube'
_diffrn_radiation_type MoK\a
_diffrn_radiation_wavelength 0.71073
_diffrn_reflns_av_R_equivalents 0.0211
_diffrn_reflns_av_sigmaI/netI 0.0374
_diffrn_reflns_limit_h_max 15
_diffrn_reflns_limit_h_min -10
_diffrn_reflns_limit_k_max 13
_diffrn_reflns_limit_k_min -13
_diffrn_reflns_limit_l_max 20
_diffrn_reflns_limit_l_min -18
_diffrn_reflns_number 6745
_diffrn_reflns_theta_full 25.00
_diffrn_reflns_theta_max 28.39
_diffrn_reflns_theta_min 2.19
_exptl_absorpt_coefficient_mu 3.068
_exptl_absorpt_correction_T_max 0.7489
_exptl_absorpt_correction_T_min 0.4131
_exptl_absorpt_correction_type multi-scan
_exptl_absorpt_process_details 'SADABS (Bruker,2004)'
_exptl_crystal_colour white
_exptl_crystal_density_diffrn 1.748
_exptl_crystal_density_method 'not measured'
_exptl_crystal_description Rectangular
_exptl_crystal_F_000 1080
_exptl_crystal_size_max 0.35
_exptl_crystal_size_mid 0.25
_exptl_crystal_size_min 0.10
_refine_diff_density_max 1.142
_refine_diff_density_min -0.696
_refine_diff_density_rms 0.076
_refine_ls_abs_structure_details 'Flack H D (1983), Acta Cryst. A39, 876-881'
_refine_ls_abs_structure_Flack -0.02(2)
_refine_ls_extinction_method none
_refine_ls_goodness_of_fit_ref 0.650
_refine_ls_hydrogen_treatment constr
_refine_ls_matrix_type full
_refine_ls_number_parameters 129
_refine_ls_number_reflns 2335
_refine_ls_number_restraints 0
_refine_ls_restrained_S_all 0.650
_refine_ls_R_factor_all 0.0301
_refine_ls_R_factor_gt 0.0218
_refine_ls_shift/su_max 0.000
_refine_ls_shift/su_mean 0.000
_refine_ls_structure_factor_coef Fsqd
_refine_ls_weighting_details 'calc w=1/[\s^2^(Fo^2^)+(0.1000P)^2^+1.0000P] where P=(Fo^2^+2Fc^2^)/3'
_refine_ls_weighting_scheme calc
_refine_ls_wR_factor_gt 0.0713
_refine_ls_wR_factor_ref 0.0835
_reflns_number_gt 1985
_reflns_number_total 2335
_reflns_threshold_expression >2sigma(I)
_cod_data_source_file c8py01750f2.cif
_cod_data_source_block Hf2
_cod_depositor_comments
;
The following automatic conversions were performed:

'_symmetry_cell_setting' value 'Tetragonal' changed to 'tetragonal'
according to
/home/data/users/saulius/crontab/automatic-downloads/rss-feeds/RSC/lib/dictionaries/cif_core.dic
dictionary named 'cif_core.dic' version 2.4.2 from 2011-04-26.

Automatic conversion script
Id: cif_fix_values 4973 2017-02-22 13:04:09Z antanas 

 Adding full bibliography for 1550799--1550804.cif.
;
_cod_original_sg_symbol_Hall 'P -4 2n '
_cod_original_sg_symbol_H-M P-42(1)c
_cod_database_code 1550800

loop_
_symmetry_equiv_pos_as_xyz
'x, y, z'
'-x, -y, z'
'x+1/2, -y+1/2, -z+1/2'
'-x+1/2, y+1/2, -z+1/2'
'y+1/2, x+1/2, z+1/2'
'-y+1/2, -x+1/2, z+1/2'
'-y, x, -z'
'y, -x, -z'

loop_
_atom_site_label
_atom_site_type_symbol
_atom_site_fract_x
_atom_site_fract_y
_atom_site_fract_z
_atom_site_U_iso_or_equiv
_atom_site_adp_type
_atom_site_occupancy
_atom_site_symmetry_multiplicity
_atom_site_calc_flag
_atom_site_refinement_flags
C1 C 0.0668(3) 0.7269(3) -0.0227(2) 0.0268(7) Uani 1 1 d .
C2 C 0.0907(3) 0.6985(3) 0.0603(2) 0.0303(8) Uani 1 1 d .
C3 C 0.1384(4) 0.5889(3) 0.0817(3) 0.0399(9) Uani 1 1 d .
H3 H 0.1523 0.5708 0.1370 0.048 Uiso 1 1 calc R
C4 C 0.1645(4) 0.5087(4) 0.0220(3) 0.0364(8) Uani 1 1 d .
C5 C 0.1414(3) 0.5318(3) -0.0600(3) 0.0355(9) Uani 1 1 d .
H5 H 0.1584 0.4761 -0.1006 0.043 Uiso 1 1 calc R
C6 C 0.0928(3) 0.6384(3) -0.0808(2) 0.0341(8) Uani 1 1 d .
C7 C 0.0568(3) 0.7754(3) 0.1272(2) 0.0343(8) Uani 1 1 d .
H7 H 0.0666 0.7454 0.1803 0.041 Uiso 1 1 calc R
C8 C -0.0245(4) 0.9373(4) 0.2009(3) 0.0285(9) Uani 1 1 d .
H8 H -0.1106 0.9431 0.1991 0.034 Uiso 1 1 calc R
C9 C 0.0086(5) 0.8706(3) 0.2807(2) 0.0397(9) Uani 1 1 d .
H9A H -0.0301 0.7944 0.2811 0.048 Uiso 1 1 calc R
H9B H 0.0930 0.8576 0.2820 0.048 Uiso 1 1 calc R
C10 C -0.0288(6) 0.9410(5) 0.3575(3) 0.0437(15) Uani 1 1 d .
H10A H -0.1138 0.9507 0.3576 0.052 Uiso 1 1 calc R
H10B H -0.0067 0.8983 0.4071 0.052 Uiso 1 1 calc R
Cl1 Cl 0.22299(10) 0.37126(9) 0.04896(9) 0.0553(3) Uani 1 1 d .
Cl2 Cl 0.05540(15) 0.66166(10) -0.18385(7) 0.0652(4) Uani 1 1 d .
Hf1 Hf 0.0000 1.0000 0.0000 0.01948(10) Uani 1 4 d S
N1 N 0.0146(3) 0.8803(2) 0.12240(17) 0.0257(6) Uani 1 1 d .
O1 O 0.0186(2) 0.8271(2) -0.04367(14) 0.0301(5) Uani 1 1 d .

loop_
_atom_site_aniso_label
_atom_site_aniso_U_11
_atom_site_aniso_U_22
_atom_site_aniso_U_33
_atom_site_aniso_U_23
_atom_site_aniso_U_13
_atom_site_aniso_U_12
C1 0.0240(17) 0.0232(16) 0.0331(19) -0.0010(13) 0.0012(13) -0.0006(12)
C2 0.035(2) 0.0241(17) 0.0323(19) -0.0011(15) 0.0009(17) 0.0036(13)
C3 0.046(2) 0.032(2) 0.042(2) -0.0013(17) -0.0044(19) 0.0093(16)
C4 0.0304(19) 0.024(2) 0.055(2) -0.0051(19) -0.0007(17) 0.0057(14)
C5 0.036(2) 0.030(2) 0.041(2) -0.0069(16) 0.0080(17) 0.0043(14)
C6 0.040(2) 0.033(2) 0.0287(18) -0.0056(15) 0.0108(15) -0.0012(15)
C7 0.046(2) 0.0295(18) 0.0274(19) 0.0038(15) -0.0018(16) 0.0086(17)
C8 0.032(3) 0.027(2) 0.027(2) 0.0013(16) -0.0006(16) -0.0003(15)
C9 0.059(2) 0.0322(19) 0.0282(18) 0.0028(15) 0.000(2) 0.005(2)
C10 0.068(4) 0.037(2) 0.026(2) 0.0030(19) 0.007(2) 0.004(2)
Cl1 0.0581(6) 0.0293(5) 0.0785(8) -0.0050(5) -0.0125(6) 0.0172(5)
Cl2 0.1274(12) 0.0393(6) 0.0289(5) -0.0059(4) 0.0037(6) 0.0103(6)
Hf1 0.02005(12) 0.02005(12) 0.01833(16) 0.000 0.000 0.000
N1 0.0305(15) 0.0239(13) 0.0227(13) -0.0001(11) 0.0010(12) 0.0006(12)
O1 0.0452(15) 0.0226(11) 0.0224(11) 0.0003(9) -0.0006(11) 0.0006(10)

loop_
_atom_type_symbol
_atom_type_description
_atom_type_scat_dispersion_real
_atom_type_scat_dispersion_imag
_atom_type_scat_source
C C 0.0033 0.0016 'International Tables Vol C Tables 4.2.6.8 and 6.1.1.4'
H H 0.0000 0.0000 'International Tables Vol C Tables 4.2.6.8 and 6.1.1.4'
N N 0.0061 0.0033 'International Tables Vol C Tables 4.2.6.8 and 6.1.1.4'
O O 0.0106 0.0060 'International Tables Vol C Tables 4.2.6.8 and 6.1.1.4'
Cl Cl 0.1484 0.1585 'International Tables Vol C Tables 4.2.6.8 and 6.1.1.4'
Hf Hf -0.5830 6.1852 'International Tables Vol C Tables 4.2.6.8 and 6.1.1.4'

loop_
_geom_angle_atom_site_label_1
_geom_angle_atom_site_label_2
_geom_angle_atom_site_label_3
_geom_angle
_geom_angle_site_symmetry_1
_geom_angle_site_symmetry_3
O1 C1 C2 121.9(3) . .
O1 C1 C6 122.3(3) . .
C2 C1 C6 115.7(3) . .
C3 C2 C1 120.9(3) . .
C3 C2 C7 117.1(4) . .
C1 C2 C7 121.7(3) . .
C4 C3 C2 120.3(4) . .
C4 C3 H3 119.9 . .
C2 C3 H3 119.9 . .
C3 C4 C5 121.0(4) . .
C3 C4 Cl1 120.1(3) . .
C5 C4 Cl1 118.8(3) . .
C6 C5 C4 118.7(4) . .
C6 C5 H5 120.6 . .
C4 C5 H5 120.6 . .
C5 C6 C1 123.4(4) . .
C5 C6 Cl2 117.8(3) . .
C1 C6 Cl2 118.7(3) . .
N1 C7 C2 128.0(4) . .
N1 C7 H7 116.0 . .
C2 C7 H7 116.0 . .
N1 C8 C8 107.2(3) . 2_575
N1 C8 C9 115.2(3) . .
C8 C8 C9 111.6(3) 2_575 .
N1 C8 H8 107.5 . .
C8 C8 H8 107.5 2_575 .
C9 C8 H8 107.5 . .
C10 C9 C8 110.7(4) . .
C10 C9 H9A 109.5 . .
C8 C9 H9A 109.5 . .
C10 C9 H9B 109.5 . .
C8 C9 H9B 109.5 . .
H9A C9 H9B 108.1 . .
C10 C10 C9 110.2(4) 2_575 .
C10 C10 H10A 109.6 2_575 .
C9 C10 H10A 109.6 . .
C10 C10 H10B 109.6 2_575 .
C9 C10 H10B 109.6 . .
H10A C10 H10B 108.1 . .
O1 Hf1 O1 96.51(4) 7_665 .
O1 Hf1 O1 96.51(4) 7_665 2_575
O1 Hf1 O1 140.66(13) . 2_575
O1 Hf1 O1 140.66(13) 7_665 8_465
O1 Hf1 O1 96.51(4) . 8_465
O1 Hf1 O1 96.51(4) 2_575 8_465
O1 Hf1 N1 74.40(10) 7_665 2_575
O1 Hf1 N1 144.36(9) . 2_575
O1 Hf1 N1 74.98(9) 2_575 2_575
O1 Hf1 N1 73.46(10) 8_465 2_575
O1 Hf1 N1 144.36(9) 7_665 8_465
O1 Hf1 N1 73.46(10) . 8_465
O1 Hf1 N1 74.40(10) 2_575 8_465
O1 Hf1 N1 74.98(9) 8_465 8_465
N1 Hf1 N1 132.53(8) 2_575 8_465
O1 Hf1 N1 73.46(10) 7_665 .
O1 Hf1 N1 74.98(9) . .
O1 Hf1 N1 144.36(9) 2_575 .
O1 Hf1 N1 74.40(10) 8_465 .
N1 Hf1 N1 69.39(13) 2_575 .
N1 Hf1 N1 132.53(8) 8_465 .
O1 Hf1 N1 74.98(9) 7_665 7_665
O1 Hf1 N1 74.40(10) . 7_665
O1 Hf1 N1 73.46(10) 2_575 7_665
O1 Hf1 N1 144.36(9) 8_465 7_665
N1 Hf1 N1 132.53(8) 2_575 7_665
N1 Hf1 N1 69.39(13) 8_465 7_665
N1 Hf1 N1 132.53(8) . 7_665
C7 N1 C8 117.5(3) . .
C7 N1 Hf1 126.7(2) . .
C8 N1 Hf1 115.7(2) . .
C1 O1 Hf1 140.3(2) . .

loop_
_geom_bond_atom_site_label_1
_geom_bond_atom_site_label_2
_geom_bond_distance
_geom_bond_site_symmetry_2
C1 O1 1.307(4) .
C1 C2 1.404(5) .
C1 C6 1.407(5) .
C2 C3 1.400(5) .
C2 C7 1.441(5) .
C3 C4 1.358(6) .
C3 H3 0.9300 .
C4 C5 1.376(6) .
C4 Cl1 1.750(4) .
C5 C6 1.372(6) .
C5 H5 0.9300 .
C6 Cl2 1.738(4) .
C7 N1 1.285(5) .
C7 H7 0.9300 .
C8 N1 1.491(5) .
C8 C8 1.527(9) 2_575
C8 C9 1.541(6) .
C8 H8 0.9800 .
C9 C10 1.535(7) .
C9 H9A 0.9700 .
C9 H9B 0.9700 .
C10 C10 1.489(12) 2_575
C10 H10A 0.9700 .
C10 H10B 0.9700 .
Hf1 O1 2.096(2) 7_665
Hf1 O1 2.096(2) .
Hf1 O1 2.096(2) 2_575
Hf1 O1 2.096(2) 8_465
Hf1 N1 2.405(3) 2_575
Hf1 N1 2.405(3) 8_465
Hf1 N1 2.405(3) .
Hf1 N1 2.405(3) 7_665

loop_
_geom_torsion_atom_site_label_1
_geom_torsion_atom_site_label_2
_geom_torsion_atom_site_label_3
_geom_torsion_atom_site_label_4
_geom_torsion
_geom_torsion_site_symmetry_1
_geom_torsion_site_symmetry_4
O1 C1 C2 C3 177.6(3) . .
C6 C1 C2 C3 0.6(5) . .
O1 C1 C2 C7 3.8(5) . .
C6 C1 C2 C7 -173.2(3) . .
C1 C2 C3 C4 1.3(6) . .
C7 C2 C3 C4 175.3(4) . .
C2 C3 C4 C5 -2.1(6) . .
C2 C3 C4 Cl1 -179.5(3) . .
C3 C4 C5 C6 0.9(6) . .
Cl1 C4 C5 C6 178.4(3) . .
C4 C5 C6 C1 1.0(6) . .
C4 C5 C6 Cl2 -175.8(3) . .
O1 C1 C6 C5 -178.7(3) . .
C2 C1 C6 C5 -1.7(5) . .
O1 C1 C6 Cl2 -1.9(5) . .
C2 C1 C6 Cl2 175.1(3) . .
C3 C2 C7 N1 177.9(4) . .
C1 C2 C7 N1 -8.1(6) . .
N1 C8 C9 C10 176.3(4) . .
C8 C8 C9 C10 53.7(6) 2_575 .
C8 C9 C10 C10 -58.7(7) . 2_575
C2 C7 N1 C8 174.2(4) . .
C2 C7 N1 Hf1 -8.9(6) . .
C8 C8 N1 C7 134.2(4) 2_575 .
C9 C8 N1 C7 9.3(5) . .
C8 C8 N1 Hf1 -43.0(4) 2_575 .
C9 C8 N1 Hf1 -168.0(3) . .
O1 Hf1 N1 C7 -82.1(3) 7_665 .
O1 Hf1 N1 C7 19.5(3) . .
O1 Hf1 N1 C7 -159.9(3) 2_575 .
O1 Hf1 N1 C7 120.9(3) 8_465 .
N1 Hf1 N1 C7 -161.3(4) 2_575 .
N1 Hf1 N1 C7 69.3(4) 8_465 .
N1 Hf1 N1 C7 -31.9(4) 7_665 .
O1 Hf1 N1 C8 94.8(2) 7_665 .
O1 Hf1 N1 C8 -163.6(3) . .
O1 Hf1 N1 C8 17.0(3) 2_575 .
O1 Hf1 N1 C8 -62.2(2) 8_465 .
N1 Hf1 N1 C8 15.62(19) 2_575 .
N1 Hf1 N1 C8 -113.80(19) 8_465 .
N1 Hf1 N1 C8 145.1(2) 7_665 .
C2 C1 O1 Hf1 24.6(5) . .
C6 C1 O1 Hf1 -158.6(3) . .
O1 Hf1 O1 C1 40.9(3) 7_665 .
O1 Hf1 O1 C1 149.5(4) 2_575 .
O1 Hf1 O1 C1 -101.8(4) 8_465 .
N1 Hf1 O1 C1 -31.3(4) 2_575 .
N1 Hf1 O1 C1 -174.0(4) 8_465 .
N1 Hf1 O1 C1 -30.0(3) . .
N1 Hf1 O1 C1 113.3(4) 7_665 .
